data_7231729
loop_
_publ_author_name
'Li, Cheng'
'Deng, Zhao-Peng'
'Huo, Li-Hua'
'Gao, Shan'

_publ_section_title
;
 Cooperative effects of metal cations and coordination modes on
 luminescent s-block metal--organic complexes constructed from V-shaped
 4,4&#x2032;-sulfonyldiphenol
;
_journal_issue 46
_journal_name_full CrystEngComm
_journal_page_first 7513
_journal_paper_doi 10.1039/C8CE01591K
_journal_volume 20
_journal_year 2018
_chemical_formula_moiety '2(C12 H9 O4 S), C12 H10 O4 S, H12 Mg O6, 4(H2 O)'
_chemical_formula_sum 'C36 H48 Mg O22 S3'
_chemical_formula_weight 953.23
_space_group_IT_number 14
_space_group_name_Hall '-P 2ybc'
_space_group_name_H-M_alt 'P 1 21/c 1'
_symmetry_cell_setting monoclinic
_symmetry_space_group_name_Hall '-P 2ybc'
_symmetry_space_group_name_H-M 'P 1 21/c 1'
_atom_sites_solution_hydrogens geom
_atom_sites_solution_primary direct
_atom_sites_solution_secondary difmap
_audit_creation_method SHELXL-97
_audit_update_record
;
2018-09-10 deposited with the CCDC.
2018-10-29 downloaded from the CCDC.
;
_cell_angle_alpha 90.00
_cell_angle_beta 103.014(4)
_cell_angle_gamma 90.00
_cell_formula_units_Z 4
_cell_length_a 13.1788(5)
_cell_length_b 13.0520(3)
_cell_length_c 25.6276(9)
_cell_measurement_reflns_used 2926
_cell_measurement_temperature 295(2)
_cell_measurement_theta_max 27.56
_cell_measurement_theta_min 3.20
_cell_volume 4295.0(3)
_computing_cell_refinement
;
CrysAlis Pro (Agilent, 2013)
;
_computing_data_collection
;
CrysAlis Pro (Agilent, 2013)
;
_computing_data_reduction
;
CrysAlis Pro (Agilent, 2013)
;
_computing_molecular_graphics '(K. Brandenburg, Diamond 3.1, 2009)'
_computing_publication_material '(K. Brandenburg, Diamond 3.1, 2009)'
_computing_structure_refinement 'SHELXL-97 (Sheldrick, 1997)'
_computing_structure_solution 'SHELXS-97 (Sheldrick, 1990)'
_diffrn_ambient_temperature 295(2)
_diffrn_detector_area_resol_mean 16.1954
_diffrn_measured_fraction_theta_full 0.991
_diffrn_measured_fraction_theta_max 0.991
_diffrn_measurement_device_type 'Xcalibur, Eos'
_diffrn_measurement_method '\w scans'
_diffrn_radiation_monochromator graphite
_diffrn_radiation_source 'Enhance (Mo) X-ray Source'
_diffrn_radiation_type MoK\a
_diffrn_radiation_wavelength 0.71073
_diffrn_reflns_av_R_equivalents 0.0433
_diffrn_reflns_av_sigmaI/netI 0.0939
_diffrn_reflns_limit_h_max 10
_diffrn_reflns_limit_h_min -17
_diffrn_reflns_limit_k_max 16
_diffrn_reflns_limit_k_min -13
_diffrn_reflns_limit_l_max 33
_diffrn_reflns_limit_l_min -22
_diffrn_reflns_number 16305
_diffrn_reflns_theta_full 27.56
_diffrn_reflns_theta_max 27.56
_diffrn_reflns_theta_min 3.26
_exptl_absorpt_coefficient_mu 0.272
_exptl_absorpt_correction_T_max 0.9552
_exptl_absorpt_correction_T_min 0.9451
_exptl_absorpt_correction_type multi-scan
_exptl_absorpt_process_details
; 
CrysAlis Pro (Agilent, 2013)
Empirical absorption correction using spherical harmonics,
 implemented in SCALE3 ABSPACK scaling algorithm. 
;
_exptl_crystal_colour colorless
_exptl_crystal_density_diffrn 1.474
_exptl_crystal_density_method 'not measured'
_exptl_crystal_description prism
_exptl_crystal_F_000 2000
_exptl_crystal_size_max 0.21
_exptl_crystal_size_mid 0.19
_exptl_crystal_size_min 0.17
_refine_diff_density_max 0.666
_refine_diff_density_min -0.506
_refine_diff_density_rms 0.066
_refine_ls_extinction_method none
_refine_ls_goodness_of_fit_ref 1.017
_refine_ls_hydrogen_treatment mixed
_refine_ls_matrix_type full
_refine_ls_number_parameters 619
_refine_ls_number_reflns 9828
_refine_ls_number_restraints 28
_refine_ls_restrained_S_all 1.015
_refine_ls_R_factor_all 0.0948
_refine_ls_R_factor_gt 0.0660
_refine_ls_shift/su_max 0.001
_refine_ls_shift/su_mean 0.000
_refine_ls_structure_factor_coef Fsqd
_refine_ls_weighting_details 'calc w=1/[\s^2^(Fo^2^)+(0.0448P)^2^+1.3347P] where P=(Fo^2^+2Fc^2^)/3'
_refine_ls_weighting_scheme calc
_refine_ls_wR_factor_gt 0.1178
_refine_ls_wR_factor_ref 0.1380
_reflns_number_gt 5672
_reflns_number_total 9828
_reflns_threshold_expression >2sigma(I)
_cod_data_source_file c8ce01591k2.cif
_cod_data_source_block complex6
_cod_depositor_comments 'Adding full bibliography for 7231723--7231735.cif.'
_cod_original_cell_volume 4295.0(2)
_cod_original_sg_symbol_H-M 'P 21/c'
_cod_database_code 7231729

loop_
_symmetry_equiv_pos_as_xyz
'x, y, z'
'-x, y+1/2, -z+1/2'
'-x, -y, -z'
'x, -y-1/2, z-1/2'

loop_
_atom_site_label
_atom_site_type_symbol
_atom_site_fract_x
_atom_site_fract_y
_atom_site_fract_z
_atom_site_U_iso_or_equiv
_atom_site_adp_type
_atom_site_occupancy
_atom_site_symmetry_multiplicity
_atom_site_calc_flag
_atom_site_refinement_flags
Mg1 Mg 0.98792(9) 0.43055(7) 0.38448(4) 0.0291(3) Uani 1 1 d .
S1 S 0.81549(7) 1.09073(6) 0.37197(4) 0.0349(2) Uani 1 1 d .
S2 S 1.57777(7) 0.70304(6) 0.33985(3) 0.0342(2) Uani 1 1 d .
S3 S 0.32850(7) 0.87451(6) 0.01080(3) 0.0322(2) Uani 1 1 d .
O1 O 0.94886(19) 0.68025(15) 0.45138(9) 0.0368(6) Uani 1 1 d .
O1W O 0.9889(2) 0.52328(18) 0.31974(10) 0.0452(7) Uani 1 1 d D
H1WA H 0.9353(18) 0.533(3) 0.2948(12) 0.068 Uiso 1 1 d D
H1WB H 1.036(2) 0.567(2) 0.3182(15) 0.068 Uiso 1 1 d D
O2W O 1.0797(2) 0.53659(18) 0.43101(11) 0.0468(7) Uani 1 1 d D
H2WA H 1.1365(18) 0.534(3) 0.4545(13) 0.070 Uiso 1 1 d D
H2WB H 1.046(2) 0.590(2) 0.4353(15) 0.070 Uiso 1 1 d D
O2 O 0.8466(2) 1.16223(16) 0.41591(11) 0.0459(7) Uani 1 1 d .
O3 O 0.8477(2) 1.11290(18) 0.32294(10) 0.0489(7) Uani 1 1 d .
O3W O 1.1157(2) 0.3508(2) 0.37148(11) 0.0527(8) Uani 1 1 d D
H3WA H 1.148(3) 0.310(2) 0.3952(10) 0.079 Uiso 1 1 d D
H3WB H 1.123(4) 0.331(3) 0.3409(7) 0.079 Uiso 1 1 d D
O4 O 0.3599(2) 1.0520(2) 0.32537(10) 0.0421(6) Uani 1 1 d D
H4O H 0.335(3) 1.046(3) 0.3532(10) 0.063 Uiso 1 1 d D
O4W O 0.8829(2) 0.34079(18) 0.33060(10) 0.0638(9) Uani 1 1 d .
H4WA H 0.8607 0.2803 0.3227 0.096 Uiso 1 1 d R
H4WB H 0.8421 0.3829 0.3110 0.096 Uiso 1 1 d R
O5W O 0.8610(2) 0.51219(17) 0.39977(10) 0.0374(6) Uani 1 1 d D
H5WA H 0.827(3) 0.478(2) 0.4188(12) 0.056 Uiso 1 1 d D
H5WB H 0.882(3) 0.5681(15) 0.4161(12) 0.056 Uiso 1 1 d D
O5 O 1.1264(2) 0.6874(2) 0.32002(14) 0.0643(9) Uani 1 1 d D
H5O H 1.095(4) 0.743(2) 0.310(2) 0.096 Uiso 1 1 d D
O6W O 0.9839(2) 0.32932(17) 0.44371(10) 0.0409(6) Uani 1 1 d D
H6WA H 0.936(2) 0.285(2) 0.4362(12) 0.061 Uiso 1 1 d D
H6WB H 1.010(3) 0.329(3) 0.4772(5) 0.061 Uiso 1 1 d D
O6 O 1.6146(2) 0.60257(18) 0.33003(10) 0.0487(7) Uani 1 1 d .
O7 O 1.5992(2) 0.78838(18) 0.30782(9) 0.0442(6) Uani 1 1 d .
O7W O 0.0330(2) 0.6470(2) -0.22578(14) 0.0668(9) Uani 1 1 d D
H7WA H -0.0306(14) 0.660(3) -0.240(2) 0.100 Uiso 1 1 d D
H7WB H 0.038(3) 0.589(2) -0.2101(19) 0.100 Uiso 1 1 d D
O8 O 1.7633(2) 0.80062(16) 0.56408(9) 0.0427(7) Uani 1 1 d D
H8O H 1.747(3) 0.8598(15) 0.5726(16) 0.064 Uiso 1 1 d D
O8W O 1.7727(3) 0.5269(4) 0.27554(14) 0.164(3) Uani 1 1 d .
H8WA H 1.7395 0.5318 0.2431 0.246 Uiso 1 1 d R
H8WB H 1.7333 0.5482 0.2953 0.246 Uiso 1 1 d R
O9 O 0.6395(2) 0.8229(2) 0.21265(10) 0.0521(7) Uani 1 1 d D
H9O H 0.610(3) 0.808(3) 0.2378(13) 0.078 Uiso 1 1 d D
O9W O 0.0773(3) 0.4452(3) -0.18309(13) 0.0785(10) Uani 1 1 d D
H9WA H 0.021(2) 0.436(5) -0.1730(18) 0.118 Uiso 1 1 d D
H9WB H 0.126(3) 0.460(4) -0.1563(13) 0.118 Uiso 1 1 d D
O10 O 0.2313(2) 0.90751(17) 0.02253(10) 0.0455(7) Uani 1 1 d .
O10W O 0.8477(3) 0.7616(3) 0.22085(15) 0.0746(10) Uani 1 1 d D
H10A H 0.859(4) 0.6976(12) 0.219(2) 0.112 Uiso 1 1 d D
H10B H 0.7851(17) 0.772(3) 0.223(2) 0.112 Uiso 1 1 d D
O11 O 0.3754(2) 0.94019(16) -0.02213(9) 0.0477(7) Uani 1 1 d .
O12 O 0.25861(19) 0.47923(15) -0.10210(9) 0.0336(6) Uani 1 1 d .
C1 C 0.9215(3) 0.7731(2) 0.43291(13) 0.0294(8) Uani 1 1 d .
C2 C 0.9275(3) 0.8570(2) 0.46789(13) 0.0317(8) Uani 1 1 d .
H2 H 0.9528 0.8473 0.5045 0.038 Uiso 1 1 calc R
C3 C 0.8964(3) 0.9534(2) 0.44892(14) 0.0313(8) Uani 1 1 d .
H3 H 0.8995 1.0077 0.4727 0.038 Uiso 1 1 calc R
C4 C 0.8606(3) 0.9695(2) 0.39457(13) 0.0291(8) Uani 1 1 d .
C5 C 0.8540(3) 0.8881(2) 0.35913(14) 0.0393(9) Uani 1 1 d .
H5A H 0.8288 0.8986 0.3226 0.047 Uiso 1 1 calc R
C6 C 0.8849(3) 0.7919(2) 0.37817(14) 0.0395(9) Uani 1 1 d .
H6 H 0.8814 0.7380 0.3541 0.047 Uiso 1 1 calc R
C7 C 0.6787(3) 1.0845(2) 0.35753(13) 0.0292(8) Uani 1 1 d .
C8 C 0.6274(3) 1.0978(2) 0.39852(14) 0.0300(8) Uani 1 1 d .
H8A H 0.6651 1.1129 0.4329 0.036 Uiso 1 1 calc R
C9 C 0.5208(3) 1.0888(2) 0.38852(13) 0.0304(8) Uani 1 1 d .
H9A H 0.4862 1.0991 0.4159 0.036 Uiso 1 1 calc R
C10 C 0.4647(3) 1.0641(2) 0.33704(14) 0.0321(8) Uani 1 1 d .
C11 C 0.5170(3) 1.0520(3) 0.29621(14) 0.0366(9) Uani 1 1 d .
H11 H 0.4796 1.0370 0.2617 0.044 Uiso 1 1 calc R
C12 C 0.6235(3) 1.0620(2) 0.30610(14) 0.0372(9) Uani 1 1 d .
H12 H 0.6582 1.0537 0.2785 0.045 Uiso 1 1 calc R
C13 C 1.2302(3) 0.6924(3) 0.32334(15) 0.0416(9) Uani 1 1 d .
C14 C 1.2766(3) 0.7790(3) 0.30773(15) 0.0410(9) Uani 1 1 d .
H14 H 1.2359 0.8353 0.2942 0.049 Uiso 1 1 calc R
C15 C 1.3821(3) 0.7820(2) 0.31220(14) 0.0379(9) Uani 1 1 d .
H15 H 1.4130 0.8404 0.3018 0.045 Uiso 1 1 calc R
C16 C 1.4428(3) 0.6977(2) 0.33227(12) 0.0304(8) Uani 1 1 d .
C17 C 1.3966(3) 0.6117(3) 0.34834(16) 0.0458(10) Uani 1 1 d .
H17 H 1.4374 0.5556 0.3623 0.055 Uiso 1 1 calc R
C18 C 1.2911(3) 0.6088(3) 0.34377(17) 0.0554(12) Uani 1 1 d .
H18 H 1.2603 0.5507 0.3544 0.067 Uiso 1 1 calc R
C19 C 1.6301(3) 0.7331(2) 0.40690(12) 0.0262(7) Uani 1 1 d .
C20 C 1.6334(3) 0.8345(2) 0.42377(13) 0.0286(8) Uani 1 1 d .
H20 H 1.6073 0.8862 0.3995 0.034 Uiso 1 1 calc R
C21 C 1.6752(3) 0.8580(2) 0.47625(13) 0.0311(8) Uani 1 1 d .
H21 H 1.6761 0.9256 0.4877 0.037 Uiso 1 1 calc R
C22 C 1.7163(3) 0.7813(2) 0.51244(13) 0.0290(8) Uani 1 1 d .
C23 C 1.7112(3) 0.6799(2) 0.49565(13) 0.0330(8) Uani 1 1 d .
H23 H 1.7371 0.6282 0.5200 0.040 Uiso 1 1 calc R
C24 C 1.6681(3) 0.6556(2) 0.44311(13) 0.0315(8) Uani 1 1 d .
H24 H 1.6644 0.5877 0.4319 0.038 Uiso 1 1 calc R
C25 C 0.5635(3) 0.8340(2) 0.16713(13) 0.0318(8) Uani 1 1 d .
C26 C 0.4582(3) 0.8325(2) 0.16701(13) 0.0339(8) Uani 1 1 d .
H26 H 0.4367 0.8238 0.1989 0.041 Uiso 1 1 calc R
C27 C 0.3854(3) 0.8439(2) 0.11943(13) 0.0324(8) Uani 1 1 d .
H27 H 0.3147 0.8414 0.1190 0.039 Uiso 1 1 calc R
C28 C 0.4178(3) 0.8591(2) 0.07229(13) 0.0263(7) Uani 1 1 d .
C29 C 0.5231(3) 0.8626(2) 0.07287(13) 0.0330(8) Uani 1 1 d .
H29 H 0.5448 0.8737 0.0412 0.040 Uiso 1 1 calc R
C30 C 0.5955(3) 0.8497(2) 0.12004(14) 0.0361(9) Uani 1 1 d .
H30 H 0.6662 0.8516 0.1203 0.043 Uiso 1 1 calc R
C31 C 0.3069(3) 0.7539(2) -0.02007(12) 0.0279(8) Uani 1 1 d .
C32 C 0.2095(3) 0.7100(2) -0.03179(14) 0.0344(8) Uani 1 1 d .
H32 H 0.1545 0.7421 -0.0211 0.041 Uiso 1 1 calc R
C33 C 0.1932(3) 0.6180(2) -0.05944(14) 0.0350(8) Uani 1 1 d .
H33 H 0.1268 0.5897 -0.0677 0.042 Uiso 1 1 calc R
C34 C 0.2737(3) 0.5674(2) -0.07506(12) 0.0277(7) Uani 1 1 d .
C35 C 0.3729(3) 0.6128(2) -0.06164(14) 0.0362(9) Uani 1 1 d .
H35 H 0.4288 0.5796 -0.0708 0.043 Uiso 1 1 calc R
C36 C 0.3891(3) 0.7049(2) -0.03527(14) 0.0355(8) Uani 1 1 d .
H36 H 0.4550 0.7344 -0.0276 0.043 Uiso 1 1 calc R

loop_
_atom_site_aniso_label
_atom_site_aniso_U_11
_atom_site_aniso_U_22
_atom_site_aniso_U_33
_atom_site_aniso_U_23
_atom_site_aniso_U_13
_atom_site_aniso_U_12
Mg1 0.0311(7) 0.0239(5) 0.0308(6) 0.0021(4) 0.0040(5) -0.0011(5)
S1 0.0338(5) 0.0240(4) 0.0467(5) 0.0086(4) 0.0085(4) -0.0025(4)
S2 0.0381(5) 0.0368(4) 0.0286(5) -0.0018(4) 0.0096(4) 0.0017(4)
S3 0.0389(6) 0.0237(4) 0.0317(5) -0.0031(3) 0.0030(4) 0.0068(4)
O1 0.0443(16) 0.0228(11) 0.0414(14) 0.0022(10) 0.0055(12) 0.0051(10)
O1W 0.0444(18) 0.0436(14) 0.0426(16) 0.0145(12) -0.0007(13) -0.0118(13)
O2W 0.0368(16) 0.0366(14) 0.0581(18) -0.0115(12) -0.0079(14) 0.0017(12)
O2 0.0442(16) 0.0237(11) 0.0642(17) -0.0022(11) 0.0003(14) -0.0101(11)
O3 0.0491(18) 0.0451(14) 0.0566(17) 0.0192(12) 0.0207(15) 0.0018(13)
O3W 0.061(2) 0.0589(17) 0.0390(15) 0.0086(13) 0.0135(16) 0.0287(15)
O4 0.0319(15) 0.0602(16) 0.0329(14) 0.0070(12) 0.0044(12) -0.0039(13)
O4W 0.085(2) 0.0333(13) 0.0545(17) 0.0063(12) -0.0226(17) -0.0203(14)
O5W 0.0349(16) 0.0315(12) 0.0476(15) -0.0001(11) 0.0132(13) -0.0041(11)
O5 0.0375(18) 0.0530(17) 0.099(2) 0.0263(17) 0.0093(18) -0.0093(14)
O6W 0.0521(18) 0.0312(13) 0.0361(14) 0.0082(11) 0.0028(13) -0.0097(12)
O6 0.0552(18) 0.0453(14) 0.0446(15) -0.0145(12) 0.0087(14) 0.0113(13)
O7 0.0486(17) 0.0563(15) 0.0309(13) 0.0094(12) 0.0155(13) -0.0046(13)
O7W 0.053(2) 0.0654(19) 0.078(2) -0.0065(16) 0.0057(19) -0.0074(16)
O8 0.0620(19) 0.0279(12) 0.0318(13) -0.0013(10) -0.0033(13) 0.0101(12)
O8W 0.092(3) 0.341(7) 0.048(2) -0.034(3) -0.011(2) 0.118(4)
O9 0.0418(18) 0.083(2) 0.0289(14) 0.0064(14) 0.0033(13) -0.0041(15)
O9W 0.061(2) 0.101(2) 0.070(2) 0.002(2) 0.0067(19) -0.010(2)
O10 0.0385(16) 0.0455(14) 0.0483(16) -0.0142(12) 0.0010(13) 0.0179(12)
O10W 0.056(2) 0.097(2) 0.070(2) 0.013(2) 0.013(2) -0.0096(19)
O11 0.074(2) 0.0285(12) 0.0382(15) 0.0082(11) 0.0064(14) -0.0050(13)
O12 0.0436(16) 0.0238(11) 0.0343(13) -0.0057(9) 0.0107(12) -0.0037(10)
C1 0.0276(19) 0.0211(15) 0.040(2) 0.0021(14) 0.0081(16) 0.0004(14)
C2 0.030(2) 0.0315(17) 0.0314(18) 0.0024(14) 0.0023(16) 0.0017(15)
C3 0.030(2) 0.0244(15) 0.038(2) -0.0037(14) 0.0062(17) -0.0007(14)
C4 0.0257(19) 0.0236(15) 0.0378(19) 0.0046(14) 0.0069(16) 0.0015(14)
C5 0.052(3) 0.0345(18) 0.0292(19) 0.0027(15) 0.0055(18) 0.0010(17)
C6 0.056(3) 0.0271(17) 0.035(2) -0.0028(15) 0.0088(19) 0.0058(17)
C7 0.030(2) 0.0185(14) 0.038(2) 0.0086(13) 0.0066(17) 0.0019(13)
C8 0.035(2) 0.0196(14) 0.0328(19) 0.0020(13) 0.0031(17) -0.0029(14)
C9 0.039(2) 0.0222(15) 0.0303(18) 0.0029(13) 0.0088(17) -0.0005(15)
C10 0.033(2) 0.0258(16) 0.036(2) 0.0084(14) 0.0047(17) 0.0007(15)
C11 0.040(2) 0.0438(19) 0.0246(18) 0.0030(15) 0.0041(17) -0.0028(18)
C12 0.041(2) 0.0372(18) 0.035(2) 0.0064(16) 0.0122(18) 0.0037(17)
C13 0.035(2) 0.041(2) 0.046(2) 0.0056(17) 0.0038(19) -0.0082(18)
C14 0.040(2) 0.0332(18) 0.047(2) 0.0100(16) 0.005(2) -0.0009(17)
C15 0.043(2) 0.0291(17) 0.040(2) 0.0053(15) 0.0039(19) -0.0070(16)
C16 0.038(2) 0.0263(16) 0.0258(17) -0.0009(13) 0.0054(16) -0.0017(15)
C17 0.045(3) 0.0326(18) 0.058(3) 0.0113(17) 0.007(2) -0.0009(18)
C18 0.050(3) 0.037(2) 0.076(3) 0.021(2) 0.006(2) -0.0093(19)
C19 0.0253(18) 0.0294(16) 0.0262(17) 0.0012(13) 0.0108(15) -0.0036(14)
C20 0.0297(19) 0.0218(14) 0.0342(19) 0.0075(13) 0.0069(16) 0.0025(14)
C21 0.033(2) 0.0202(15) 0.039(2) -0.0007(13) 0.0052(17) 0.0013(14)
C22 0.0287(19) 0.0299(16) 0.0276(18) 0.0012(14) 0.0050(15) 0.0006(14)
C23 0.043(2) 0.0228(15) 0.0330(19) 0.0063(14) 0.0081(17) 0.0049(15)
C24 0.038(2) 0.0215(15) 0.037(2) 0.0017(14) 0.0128(17) 0.0023(14)
C25 0.037(2) 0.0302(16) 0.0283(18) 0.0013(14) 0.0082(17) -0.0024(16)
C26 0.042(2) 0.0348(17) 0.0277(18) -0.0001(14) 0.0137(17) -0.0042(17)
C27 0.034(2) 0.0285(16) 0.037(2) 0.0001(14) 0.0124(18) -0.0038(15)
C28 0.0304(19) 0.0188(14) 0.0296(18) -0.0031(12) 0.0067(16) -0.0004(13)
C29 0.040(2) 0.0344(18) 0.0279(18) -0.0016(14) 0.0136(17) -0.0044(16)
C30 0.029(2) 0.045(2) 0.035(2) -0.0015(16) 0.0092(17) -0.0073(16)
C31 0.032(2) 0.0247(15) 0.0269(18) -0.0012(13) 0.0070(16) 0.0023(14)
C32 0.031(2) 0.0350(17) 0.040(2) -0.0028(15) 0.0140(17) 0.0046(16)
C33 0.0265(19) 0.0360(18) 0.044(2) -0.0058(16) 0.0109(17) -0.0069(16)
C34 0.034(2) 0.0260(16) 0.0244(17) 0.0021(13) 0.0086(15) 0.0001(15)
C35 0.032(2) 0.0346(17) 0.045(2) -0.0112(16) 0.0140(18) 0.0050(16)
C36 0.0262(19) 0.0372(18) 0.044(2) -0.0077(16) 0.0085(17) -0.0020(16)

loop_
_atom_type_symbol
_atom_type_description
_atom_type_scat_dispersion_real
_atom_type_scat_dispersion_imag
_atom_type_scat_source
C C 0.0033 0.0016 'International Tables Vol C Tables 4.2.6.8 and 6.1.1.4'
H H 0.0000 0.0000 'International Tables Vol C Tables 4.2.6.8 and 6.1.1.4'
O O 0.0106 0.0060 'International Tables Vol C Tables 4.2.6.8 and 6.1.1.4'
Mg Mg 0.0486 0.0363 'International Tables Vol C Tables 4.2.6.8 and 6.1.1.4'
S S 0.1246 0.1234 'International Tables Vol C Tables 4.2.6.8 and 6.1.1.4'

loop_
_geom_angle_atom_site_label_1
_geom_angle_atom_site_label_2
_geom_angle_atom_site_label_3
_geom_angle
O6W Mg1 O2W 96.71(11)
O6W Mg1 O1W 175.12(11)
O2W Mg1 O1W 87.80(12)
O6W Mg1 O3W 87.24(12)
O2W Mg1 O3W 92.18(13)
O1W Mg1 O3W 90.75(12)
O6W Mg1 O4W 90.25(11)
O2W Mg1 O4W 171.45(11)
O1W Mg1 O4W 85.42(11)
O3W Mg1 O4W 93.10(13)
O6W Mg1 O5W 92.02(11)
O2W Mg1 O5W 86.49(11)
O1W Mg1 O5W 90.09(11)
O3W Mg1 O5W 178.40(12)
O4W Mg1 O5W 88.32(12)
O3 S1 O2 117.41(16)
O3 S1 C4 109.04(16)
O2 S1 C4 108.10(15)
O3 S1 C7 108.32(16)
O2 S1 C7 106.92(16)
C4 S1 C7 106.53(15)
O6 S2 O7 118.97(16)
O6 S2 C19 107.60(15)
O7 S2 C19 107.48(14)
O6 S2 C16 108.63(15)
O7 S2 C16 106.96(15)
C19 S2 C16 106.58(16)
O11 S3 O10 117.59(16)
O11 S3 C28 107.83(16)
O10 S3 C28 107.11(15)
O11 S3 C31 108.51(15)
O10 S3 C31 107.43(16)
C28 S3 C31 108.04(14)
Mg1 O1W H1WA 123(2)
Mg1 O1W H1WB 125(2)
H1WA O1W H1WB 110.8(17)
Mg1 O2W H2WA 135(2)
Mg1 O2W H2WB 112(2)
H2WA O2W H2WB 109.9(17)
Mg1 O3W H3WA 120(3)
Mg1 O3W H3WB 124(3)
H3WA O3W H3WB 109.1(17)
C10 O4 H4O 113(3)
Mg1 O4W H4WA 145.2
Mg1 O4W H4WB 105.4
H4WA O4W H4WB 108.8
Mg1 O5W H5WA 113(3)
Mg1 O5W H5WB 110(2)
H5WA O5W H5WB 108.3(16)
C13 O5 H5O 113(4)
Mg1 O6W H6WA 115(2)
Mg1 O6W H6WB 133(2)
H6WA O6W H6WB 110.2(17)
H7WA O7W H7WB 109.5(17)
C22 O8 H8O 110(3)
H8WA O8W H8WB 108.1
C25 O9 H9O 107(3)
H9WA O9W H9WB 109.9(18)
H10A O10W H10B 109.7(17)
O1 C1 C6 121.6(3)
O1 C1 C2 121.0(3)
C6 C1 C2 117.4(3)
C3 C2 C1 121.1(3)
C3 C2 H2 119.5
C1 C2 H2 119.5
C2 C3 C4 120.1(3)
C2 C3 H3 119.9
C4 C3 H3 119.9
C3 C4 C5 120.0(3)
C3 C4 S1 119.1(2)
C5 C4 S1 120.7(3)
C6 C5 C4 119.8(3)
C6 C5 H5A 120.1
C4 C5 H5A 120.1
C5 C6 C1 121.6(3)
C5 C6 H6 119.2
C1 C6 H6 119.2
C8 C7 C12 120.5(3)
C8 C7 S1 119.2(3)
C12 C7 S1 120.2(3)
C9 C8 C7 120.1(3)
C9 C8 H8A 120.0
C7 C8 H8A 120.0
C8 C9 C10 119.8(3)
C8 C9 H9A 120.1
C10 C9 H9A 120.1
O4 C10 C11 118.4(3)
O4 C10 C9 122.1(3)
C11 C10 C9 119.5(3)
C12 C11 C10 120.7(3)
C12 C11 H11 119.6
C10 C11 H11 119.6
C11 C12 C7 119.4(3)
C11 C12 H12 120.3
C7 C12 H12 120.3
O5 C13 C18 118.5(3)
O5 C13 C14 121.8(3)
C18 C13 C14 119.7(4)
C15 C14 C13 120.3(3)
C15 C14 H14 119.8
C13 C14 H14 119.8
C14 C15 C16 119.8(3)
C14 C15 H15 120.1
C16 C15 H15 120.1
C17 C16 C15 119.9(3)
C17 C16 S2 120.3(3)
C15 C16 S2 119.8(3)
C18 C17 C16 120.2(3)
C18 C17 H17 119.9
C16 C17 H17 119.9
C17 C18 C13 120.1(3)
C17 C18 H18 119.9
C13 C18 H18 119.9
C24 C19 C20 120.3(3)
C24 C19 S2 119.8(2)
C20 C19 S2 119.9(2)
C21 C20 C19 119.8(3)
C21 C20 H20 120.1
C19 C20 H20 120.1
C20 C21 C22 120.3(3)
C20 C21 H21 119.8
C22 C21 H21 119.8
O8 C22 C21 122.9(3)
O8 C22 C23 117.4(3)
C21 C22 C23 119.7(3)
C24 C23 C22 120.2(3)
C24 C23 H23 119.9
C22 C23 H23 119.9
C23 C24 C19 119.6(3)
C23 C24 H24 120.2
C19 C24 H24 120.2
O9 C25 C30 117.0(3)
O9 C25 C26 122.8(3)
C30 C25 C26 120.2(3)
C27 C26 C25 119.8(3)
C27 C26 H26 120.1
C25 C26 H26 120.1
C26 C27 C28 119.8(3)
C26 C27 H27 120.1
C28 C27 H27 120.1
C27 C28 C29 120.1(3)
C27 C28 S3 121.7(3)
C29 C28 S3 118.3(3)
C30 C29 C28 120.1(3)
C30 C29 H29 119.9
C28 C29 H29 119.9
C29 C30 C25 120.0(3)
C29 C30 H30 120.0
C25 C30 H30 120.0
C32 C31 C36 119.7(3)
C32 C31 S3 121.3(3)
C36 C31 S3 118.9(3)
C31 C32 C33 120.1(3)
C31 C32 H32 119.9
C33 C32 H32 119.9
C34 C33 C32 121.4(3)
C34 C33 H33 119.3
C32 C33 H33 119.3
O12 C34 C33 121.8(3)
O12 C34 C35 120.8(3)
C33 C34 C35 117.4(3)
C36 C35 C34 121.5(3)
C36 C35 H35 119.2
C34 C35 H35 119.2
C35 C36 C31 119.9(3)
C35 C36 H36 120.1
C31 C36 H36 120.1

loop_
_geom_bond_atom_site_label_1
_geom_bond_atom_site_label_2
_geom_bond_distance
Mg1 O6W 2.022(2)
Mg1 O2W 2.038(2)
Mg1 O1W 2.056(2)
Mg1 O3W 2.070(3)
Mg1 O4W 2.082(3)
Mg1 O5W 2.093(3)
S1 O3 1.443(3)
S1 O2 1.449(2)
S1 C4 1.743(3)
S1 C7 1.759(4)
S2 O6 1.440(2)
S2 O7 1.449(2)
S2 C19 1.746(3)
S2 C16 1.747(4)
S3 O11 1.437(3)
S3 O10 1.446(3)
S3 C28 1.753(3)
S3 C31 1.756(3)
O1 C1 1.322(3)
O1W H1WA 0.85(4)
O1W H1WB 0.85(4)
O2W H2WA 0.85(4)
O2W H2WB 0.85(4)
O3W H3WA 0.85(4)
O3W H3WB 0.85(4)
O4 C10 1.354(4)
O4 H4O 0.85(4)
O4W H4WA 0.8500
O4W H4WB 0.8499
O5W H5WA 0.85(4)
O5W H5WB 0.85(4)
O5 C13 1.354(5)
O5 H5O 0.85(4)
O6W H6WA 0.85(4)
O6W H6WB 0.85(4)
O7W H7WA 0.85(4)
O7W H7WB 0.85(4)
O8 C22 1.352(4)
O8 H8O 0.85(4)
O8W H8WA 0.8499
O8W H8WB 0.8500
O9 C25 1.363(4)
O9 H9O 0.85(4)
O9W H9WA 0.85(4)
O9W H9WB 0.85(4)
O10W H10A 0.85(4)
O10W H10B 0.85(4)
O12 C34 1.335(3)
C1 C6 1.398(4)
C1 C2 1.406(4)
C2 C3 1.377(4)
C2 H2 0.9300
C3 C4 1.382(4)
C3 H3 0.9300
C4 C5 1.388(4)
C5 C6 1.375(4)
C5 H5A 0.9300
C6 H6 0.9300
C7 C8 1.382(5)
C7 C12 1.386(5)
C8 C9 1.376(5)
C8 H8A 0.9300
C9 C10 1.397(4)
C9 H9A 0.9300
C10 C11 1.385(5)
C11 C12 1.376(5)
C11 H11 0.9300
C12 H12 0.9300
C13 C18 1.385(5)
C13 C14 1.387(5)
C14 C15 1.369(5)
C14 H14 0.9300
C15 C16 1.390(4)
C15 H15 0.9300
C16 C17 1.383(5)
C17 C18 1.369(5)
C17 H17 0.9300
C18 H18 0.9300
C19 C24 1.387(4)
C19 C20 1.390(4)
C20 C21 1.368(4)
C20 H20 0.9300
C21 C22 1.389(4)
C21 H21 0.9300
C22 C23 1.389(4)
C23 C24 1.375(4)
C23 H23 0.9300
C24 H24 0.9300
C25 C30 1.380(5)
C25 C26 1.388(5)
C26 C27 1.379(4)
C26 H26 0.9300
C27 C28 1.383(4)
C27 H27 0.9300
C28 C29 1.386(5)
C29 C30 1.371(4)
C29 H29 0.9300
C30 H30 0.9300
C31 C32 1.375(5)
C31 C36 1.387(5)
C32 C33 1.386(4)
C32 H32 0.9300
C33 C34 1.383(5)
C33 H33 0.9300
C34 C35 1.406(5)
C35 C36 1.372(4)
C35 H35 0.9300
C36 H36 0.9300

loop_
_geom_hbond_atom_site_label_D
_geom_hbond_atom_site_label_H
_geom_hbond_atom_site_label_A
_geom_hbond_distance_DH
_geom_hbond_distance_HA
_geom_hbond_distance_DA
_geom_hbond_angle_DHA
_geom_hbond_site_symmetry_A
O1W H1WA O8W 0.85(4) 2.09(2) 2.819(5) 144(4) 1_455
O1W H1WB O5 0.85(4) 1.974(14) 2.805(4) 168(4) .
O2W H2WA O10 0.85(4) 2.05(2) 2.813(3) 150(3) 4_676
O2W H2WB O1 0.85(4) 1.850(15) 2.677(3) 164(4) .
O3W H3WA O8 0.85(4) 1.998(15) 2.827(3) 166(3) 3_866
O3W H3WB O10W 0.85(4) 1.936(14) 2.775(4) 168(3) 2_745
O4 H4O O12 0.85(4) 1.722(15) 2.554(3) 165(4) 4_576
O4W H4WB O8W 0.85 2.19 3.012(5) 161.4 1_455
O4W H4WA O3 0.85 2.19 3.010(3) 161.5 1_545
O5W H5WA O10 0.85(4) 2.058(13) 2.899(3) 168(3) 2_645
O5W H5WB O1 0.85(4) 1.837(11) 2.685(3) 170(4) .
O5 H5O O7W 0.85(4) 1.801(17) 2.629(4) 166(5) 4_676
O6W H6WA O2 0.85(4) 1.989(13) 2.821(3) 168(4) 1_545
O6W H6WB O1 0.85(4) 1.791(12) 2.638(3) 172(3) 3_766
O7W H7WA O10W 0.85(4) 1.977(16) 2.785(5) 158(4) 4_475
O7W H7WB O9W 0.85(4) 2.031(16) 2.861(5) 165(5) .
O8 H8O O12 0.85(4) 1.741(14) 2.568(3) 166(4) 2_755
O8W H8WA O4 0.85 1.96 2.796(4) 168.5 2_745
O8W H8WB O6 0.85 2.09 2.928(5) 168.8 .
O9 H9O O7 0.85(4) 1.85(2) 2.649(3) 156(5) 1_455
O9W H9WA O3 0.85(4) 2.353(19) 3.158(4) 159(4) 4_475
O9W H9WB O12 0.85(4) 1.986(13) 2.825(4) 168(5) .
O10W H10A O9W 0.85(4) 2.32(2) 3.103(6) 154(5) 3_665
O10W H10B O9 0.85(4) 1.993(17) 2.820(5) 164(5) .

loop_
_geom_torsion_atom_site_label_1
_geom_torsion_atom_site_label_2
_geom_torsion_atom_site_label_3
_geom_torsion_atom_site_label_4
_geom_torsion
O1 C1 C2 C3 -178.3(3)
C6 C1 C2 C3 1.3(5)
C1 C2 C3 C4 -1.4(5)
C2 C3 C4 C5 1.3(5)
C2 C3 C4 S1 176.7(3)
O3 S1 C4 C3 141.8(3)
O2 S1 C4 C3 13.1(3)
C7 S1 C4 C3 -101.5(3)
O3 S1 C4 C5 -42.8(3)
O2 S1 C4 C5 -171.5(3)
C7 S1 C4 C5 73.9(3)
C3 C4 C5 C6 -1.1(6)
S1 C4 C5 C6 -176.5(3)
C4 C5 C6 C1 1.1(6)
O1 C1 C6 C5 178.4(3)
C2 C1 C6 C5 -1.2(6)
O3 S1 C7 C8 -158.9(2)
O2 S1 C7 C8 -31.5(3)
C4 S1 C7 C8 83.9(3)
O3 S1 C7 C12 23.9(3)
O2 S1 C7 C12 151.3(2)
C4 S1 C7 C12 -93.3(3)
C12 C7 C8 C9 0.0(4)
S1 C7 C8 C9 -177.2(2)
C7 C8 C9 C10 1.3(4)
C8 C9 C10 O4 178.5(3)
C8 C9 C10 C11 -2.0(4)
O4 C10 C11 C12 -179.1(3)
C9 C10 C11 C12 1.4(5)
C10 C11 C12 C7 -0.1(5)
C8 C7 C12 C11 -0.6(5)
S1 C7 C12 C11 176.5(2)
O5 C13 C14 C15 179.2(4)
C18 C13 C14 C15 0.3(6)
C13 C14 C15 C16 0.3(6)
C14 C15 C16 C17 -0.9(5)
C14 C15 C16 S2 -178.1(3)
O6 S2 C16 C17 36.2(3)
O7 S2 C16 C17 165.8(3)
C19 S2 C16 C17 -79.4(3)
O6 S2 C16 C15 -146.6(3)
O7 S2 C16 C15 -17.0(3)
C19 S2 C16 C15 97.7(3)
C15 C16 C17 C18 1.0(6)
S2 C16 C17 C18 178.1(3)
C16 C17 C18 C13 -0.4(6)
O5 C13 C18 C17 -179.2(4)
C14 C13 C18 C17 -0.2(6)
O6 S2 C19 C24 -18.9(3)
O7 S2 C19 C24 -148.1(3)
C16 S2 C19 C24 97.5(3)
O6 S2 C19 C20 161.2(3)
O7 S2 C19 C20 32.0(3)
C16 S2 C19 C20 -82.4(3)
C24 C19 C20 C21 0.6(5)
S2 C19 C20 C21 -179.5(3)
C19 C20 C21 C22 1.3(5)
C20 C21 C22 O8 176.5(3)
C20 C21 C22 C23 -2.4(5)
O8 C22 C23 C24 -177.4(3)
C21 C22 C23 C24 1.6(5)
C22 C23 C24 C19 0.3(5)
C20 C19 C24 C23 -1.4(5)
S2 C19 C24 C23 178.7(3)
O9 C25 C26 C27 -179.8(3)
C30 C25 C26 C27 1.8(5)
C25 C26 C27 C28 -1.5(4)
C26 C27 C28 C29 0.1(4)
C26 C27 C28 S3 -179.7(2)
O11 S3 C28 C27 149.2(2)
O10 S3 C28 C27 21.8(3)
C31 S3 C28 C27 -93.7(3)
O11 S3 C28 C29 -30.7(3)
O10 S3 C28 C29 -158.1(2)
C31 S3 C28 C29 86.4(3)
C27 C28 C29 C30 0.8(4)
S3 C28 C29 C30 -179.3(2)
C28 C29 C30 C25 -0.5(5)
O9 C25 C30 C29 -179.3(3)
C26 C25 C30 C29 -0.9(5)
O11 S3 C31 C32 -124.5(3)
O10 S3 C31 C32 3.6(3)
C28 S3 C31 C32 118.8(3)
O11 S3 C31 C36 52.1(3)
O10 S3 C31 C36 -179.8(3)
C28 S3 C31 C36 -64.5(3)
C36 C31 C32 C33 -1.0(5)
S3 C31 C32 C33 175.6(3)
C31 C32 C33 C34 1.1(5)
C32 C33 C34 O12 -179.4(3)
C32 C33 C34 C35 0.2(5)
O12 C34 C35 C36 178.0(3)
C33 C34 C35 C36 -1.6(5)
C34 C35 C36 C31 1.7(5)
C32 C31 C36 C35 -0.3(5)
S3 C31 C36 C35 -177.0(3)
